data_4304380
loop_
_publ_author_name
'Christoph Hennig'
'Werner Kraus'
'Franziska Emmerling'
'Atsushi Ikeda'
'Andreas C. Scheinost'

_publ_contact_author
;
      Christoph Hennig
      Forschungszentrum Dresden-Rossendorf,
      Institute of Radiochemistry, P.O. Box 510119, 
      D-01314 Dresden, Germany
;
_publ_contact_author_email hennig@esrf.fr
_publ_section_title
;
Coordination of a Uranium(IV) Sulfate Monomer in an Aqueous Solution and in
the Solid State
;
_journal_name_full 'Inorganic Chemistry'
_journal_page_first 1634
_journal_page_last 1638
_journal_paper_doi 10.1021/ic701880h
_journal_volume 47
_journal_year 2008
_chemical_formula_sum 'H38 N9 Na3 O44 S10 U2'
_chemical_formula_weight 1734.02
_chemical_name_systematic
; 
 ? 
;
_space_group_IT_number 2
_symmetry_cell_setting triclinic
_symmetry_space_group_name_Hall '-P 1'
_symmetry_space_group_name_H-M 'P -1'
_atom_sites_solution_hydrogens geom
_atom_sites_solution_primary direct
_atom_sites_solution_secondary difmap
_audit_creation_method SHELXL-97
_audit_update_record
;
2007-09-18 # Formatted by publCIF
;
_cell_angle_alpha 93.669(2)
_cell_angle_beta 103.846(2)
_cell_angle_gamma 109.339(2)
_cell_formula_units_Z 1
_cell_length_a 9.4995(16)
_cell_length_b 9.8903(16)
_cell_length_c 12.744(2)
_cell_measurement_reflns_used 6220
_cell_measurement_temperature 273(2)
_cell_measurement_theta_max 30.9185
_cell_measurement_theta_min 2.2095
_cell_volume 1083.5(3)
_computing_cell_refinement 'SAINT (Bruker, 1997)'
_computing_data_collection 'SMART (Bruker, 1997)'
_computing_data_reduction SAINT
_computing_molecular_graphics 'SHELXTL (Bruker, 1997)'
_computing_publication_material SHELXTL
_computing_structure_refinement 'SHELXL-97 (Sheldrick, 1997)'
_computing_structure_solution 'SHELXS-97 (Sheldrick, 1997)'
_diffrn_ambient_temperature 273(2)
_diffrn_measured_fraction_theta_full 0.980
_diffrn_measured_fraction_theta_max 0.980
_diffrn_measurement_device_type SMART-APEX
_diffrn_measurement_method '\w scans'
_diffrn_radiation_monochromator graphite
_diffrn_radiation_source 'fine-focus sealed tube'
_diffrn_radiation_type MoK\a
_diffrn_radiation_wavelength 0.71073
_diffrn_reflns_av_R_equivalents 0.0859
_diffrn_reflns_av_sigmaI/netI 0.0670
_diffrn_reflns_limit_h_max 13
_diffrn_reflns_limit_h_min -9
_diffrn_reflns_limit_k_max 13
_diffrn_reflns_limit_k_min -13
_diffrn_reflns_limit_l_max 15
_diffrn_reflns_limit_l_min -17
_diffrn_reflns_number 8574
_diffrn_reflns_theta_full 30.00
_diffrn_reflns_theta_max 30.00
_diffrn_reflns_theta_min 2.21
_diffrn_standards_number 0
_exptl_absorpt_coefficient_mu 8.113
_exptl_absorpt_correction_T_max 0.199
_exptl_absorpt_correction_T_min 0.054
_exptl_absorpt_correction_type empirical
_exptl_absorpt_process_details '(SADABS; Sheldrick, 1996)'
_exptl_crystal_colour green
_exptl_crystal_density_diffrn 2.658
_exptl_crystal_density_method 'not measured'
_exptl_crystal_description block
_exptl_crystal_F_000 830
_exptl_crystal_size_max 0.45
_exptl_crystal_size_mid 0.33
_exptl_crystal_size_min 0.2
_refine_diff_density_max 4.154
_refine_diff_density_min -5.947
_refine_diff_density_rms 0.361
_refine_ls_extinction_method none
_refine_ls_goodness_of_fit_ref 1.040
_refine_ls_hydrogen_treatment mixed
_refine_ls_matrix_type full
_refine_ls_number_parameters 313
_refine_ls_number_reflns 6001
_refine_ls_number_restraints 60
_refine_ls_restrained_S_all 1.034
_refine_ls_R_factor_all 0.0535
_refine_ls_R_factor_gt 0.0505
_refine_ls_shift/su_max 0.001
_refine_ls_shift/su_mean 0.000
_refine_ls_structure_factor_coef Fsqd
_refine_ls_weighting_details 'calc w=1/[\s^2^(Fo^2^)+(0.1015P)^2^+0.0000P] where P=(Fo^2^+2Fc^2^)/3'
_refine_ls_weighting_scheme calc
_refine_ls_wR_factor_gt 0.1345
_refine_ls_wR_factor_ref 0.1362
_reflns_number_gt 5510
_reflns_number_total 6001
_reflns_threshold_expression >2sigma(I)
_cod_data_source_file ic701880h-file002.cif
_cod_data_source_block wk7
_cod_database_code 4304380

loop_
_symmetry_equiv_pos_as_xyz
'x, y, z'
'-x, -y, -z'

loop_
_atom_site_label
_atom_site_type_symbol
_atom_site_fract_x
_atom_site_fract_y
_atom_site_fract_z
_atom_site_U_iso_or_equiv
_atom_site_adp_type
_atom_site_occupancy
_atom_site_symmetry_multiplicity
_atom_site_calc_flag
_atom_site_refinement_flags
_atom_site_disorder_assembly
_atom_site_disorder_group
U1 U 0.95456(2) 0.347404(19) 0.264652(15) 0.01035(9) Uani 1 1 d . . .
S1 S 1.09015(19) 0.10450(17) 0.24434(14) 0.0168(3) Uani 1 1 d . . .
S2 S 0.69805(18) 0.25017(16) 0.04320(12) 0.0156(3) Uani 1 1 d . . .
S3 S 0.82033(19) 0.59232(16) 0.28279(13) 0.0143(3) Uani 1 1 d . . .
S4 S 0.69113(17) 0.14009(15) 0.41532(13) 0.0150(3) Uani 1 1 d . . .
S5 S 1.34831(17) 0.50590(15) 0.23030(13) 0.0135(3) Uani 1 1 d . . .
O1 O 1.1191(6) 0.2080(5) 0.3434(4) 0.0214(10) Uani 1 1 d . . .
O2 O 0.9896(7) 0.1549(6) 0.1577(4) 0.0248(11) Uani 1 1 d . . .
O3 O 1.0049(7) -0.0431(5) 0.2581(6) 0.0331(13) Uani 1 1 d . . .
O4 O 1.2340(6) 0.1163(6) 0.2190(5) 0.0282(12) Uani 1 1 d . . .
O5 O 0.7028(6) 0.1788(5) 0.1446(4) 0.0193(9) Uani 1 1 d . . .
O6 O 0.8501(6) 0.3771(5) 0.0781(4) 0.0208(9) Uani 1 1 d . . .
O7 O 0.6960(7) 0.1562(6) -0.0493(4) 0.0309(12) Uani 1 1 d . . .
O8 O 0.5674(6) 0.2982(5) 0.0228(4) 0.0247(11) Uani 1 1 d . . .
O9 O 0.7533(6) 0.4341(5) 0.2931(4) 0.0184(9) Uani 1 1 d . . .
O10 O 0.9781(5) 0.6055(5) 0.2709(4) 0.0185(9) Uani 1 1 d . . .
O11 O 0.8342(7) 0.6809(5) 0.3831(4) 0.0268(11) Uani 1 1 d . . .
O12 O 0.7300(6) 0.6259(5) 0.1862(4) 0.0237(10) Uani 1 1 d . . .
O13 O 0.8293(5) 0.1926(5) 0.3705(4) 0.0190(9) Uani 1 1 d . . .
O14 O 0.5504(6) 0.1095(6) 0.3275(5) 0.0288(12) Uani 1 1 d . . .
O15 O 0.6953(7) 0.0106(6) 0.4619(5) 0.0322(13) Uani 1 1 d . . .
O16 O 0.7041(7) 0.2542(6) 0.5000(5) 0.0292(12) Uani 1 1 d . . .
O17 O 1.1802(6) 0.4692(5) 0.2222(4) 0.0214(10) Uani 1 1 d . . .
O18 O 1.4207(7) 0.4514(6) 0.3241(5) 0.0239(11) Uani 1 1 d . . .
O19 O 1.4177(6) 0.6637(5) 0.2446(5) 0.0252(11) Uani 1 1 d . . .
O20 O 1.3575(6) 0.4354(5) 0.1294(4) 0.0235(10) Uani 1 1 d . . .
Na1 Na 0.4906(4) 0.2693(4) 0.2085(3) 0.0278(7) Uani 1 1 d . . .
Na2 Na 0.5000 0.5000 0.0000 0.0336(11) Uani 1 2 d S . .
O1W O 1.1115(7) 0.4647(5) 0.4448(4) 0.0253(11) Uani 1 1 d . . .
O3W O 1.0598(9) 0.3123(8) -0.0412(6) 0.0430(16) Uani 1 1 d D . .
H61 H 0.9779 0.3461 -0.0381 0.065 Uiso 1 1 d RD . .
H62 H 1.0187 0.2437 -0.1067 0.065 Uiso 1 1 d RD . .
N1 N 0.6508(7) 0.8815(6) 0.1827(6) 0.0234(12) Uani 1 1 d D . .
H11 H 0.7253(9) 0.8696(6) 0.2329(6) 0.028 Uiso 1 1 d RD . .
H12 H 0.6650(7) 0.8671(6) 0.1177(7) 0.028 Uiso 1 1 d RD . .
H13 H 0.5604(9) 0.8192(7) 0.1840(6) 0.028 Uiso 1 1 d RD . .
H14 H 0.6521(7) 0.9706(8) 0.1959(6) 0.028 Uiso 1 1 d RD . .
N2 N 0.2729(8) 0.8517(7) 0.2928(6) 0.0254(12) Uani 1 1 d D . .
H21 H 0.3418(9) 0.9368(8) 0.2915(6) 0.030 Uiso 1 1 d RD . .
H22 H 0.2831(8) 0.7842(8) 0.2502(6) 0.030 Uiso 1 1 d RD . .
H23 H 0.2890(8) 0.8327(7) 0.3604(7) 0.030 Uiso 1 1 d RD . .
H24 H 0.1790(9) 0.8541(7) 0.2700(6) 0.030 Uiso 1 1 d RD . .
N3 N 0.4200(7) 0.2935(7) 0.5068(5) 0.0257(13) Uani 1 1 d D . .
H31 H 0.4317(8) 0.3735(8) 0.5478(6) 0.031 Uiso 1 1 d RD . .
H32 H 0.3575(8) 0.2862(7) 0.4418(7) 0.031 Uiso 1 1 d RD . .
H33 H 0.3799(8) 0.2183(8) 0.5376(6) 0.031 Uiso 1 1 d RD . .
H34 H 0.5108(9) 0.2960(7) 0.5002(5) 0.031 Uiso 1 1 d RD . .
N4 N 0.1978(10) 0.1011(7) -0.0078(6) 0.0348(16) Uani 1 1 d . . .
N5 N 1.0000 0.0000 0.5000 0.029(2) Uani 1 2 d S . .

loop_
_atom_site_aniso_label
_atom_site_aniso_U_11
_atom_site_aniso_U_22
_atom_site_aniso_U_33
_atom_site_aniso_U_23
_atom_site_aniso_U_13
_atom_site_aniso_U_12
U1 0.00445(13) 0.01071(12) 0.01540(13) 0.00335(8) 0.00238(8) 0.00209(8)
S1 0.0091(7) 0.0147(6) 0.0271(8) 0.0056(6) 0.0040(6) 0.0054(5)
S2 0.0122(7) 0.0184(6) 0.0156(6) 0.0018(5) -0.0005(5) 0.0079(5)
S3 0.0118(7) 0.0128(6) 0.0201(7) 0.0043(5) 0.0058(6) 0.0054(5)
S4 0.0081(6) 0.0138(6) 0.0224(7) 0.0068(5) 0.0045(5) 0.0022(5)
S5 0.0065(6) 0.0134(6) 0.0204(7) 0.0035(5) 0.0051(5) 0.0023(5)
O1 0.014(2) 0.027(2) 0.024(2) 0.0039(19) 0.0028(19) 0.0107(19)
O2 0.024(3) 0.024(2) 0.024(2) -0.0023(19) -0.005(2) 0.015(2)
O3 0.023(3) 0.016(2) 0.061(4) 0.013(2) 0.013(3) 0.007(2)
O4 0.017(3) 0.026(2) 0.044(3) 0.002(2) 0.006(2) 0.013(2)
O5 0.016(2) 0.019(2) 0.021(2) 0.0077(17) 0.0017(18) 0.0068(18)
O6 0.017(2) 0.024(2) 0.021(2) 0.0079(18) 0.0052(19) 0.0060(19)
O7 0.034(3) 0.036(3) 0.022(2) -0.005(2) 0.001(2) 0.020(3)
O8 0.014(2) 0.027(2) 0.031(3) 0.001(2) -0.004(2) 0.013(2)
O9 0.016(2) 0.0116(18) 0.029(2) 0.0078(16) 0.0109(19) 0.0032(16)
O10 0.011(2) 0.0138(19) 0.032(2) 0.0065(17) 0.0065(19) 0.0041(16)
O11 0.036(3) 0.021(2) 0.027(3) 0.0008(19) 0.013(2) 0.012(2)
O12 0.020(3) 0.027(2) 0.026(2) 0.0085(19) 0.004(2) 0.012(2)
O13 0.009(2) 0.026(2) 0.020(2) 0.0077(18) 0.0031(17) 0.0031(17)
O14 0.008(2) 0.032(3) 0.036(3) 0.015(2) -0.001(2) -0.002(2)
O15 0.028(3) 0.022(2) 0.056(4) 0.025(2) 0.019(3) 0.012(2)
O16 0.026(3) 0.026(2) 0.033(3) 0.001(2) 0.011(2) 0.004(2)
O17 0.009(2) 0.026(2) 0.034(3) 0.009(2) 0.0117(19) 0.0073(18)
O18 0.021(3) 0.026(2) 0.024(2) 0.0081(19) 0.003(2) 0.009(2)
O19 0.018(3) 0.014(2) 0.045(3) 0.006(2) 0.016(2) 0.0011(18)
O20 0.021(3) 0.023(2) 0.027(2) -0.0005(19) 0.012(2) 0.0057(19)
Na1 0.0153(14) 0.0297(15) 0.0410(18) 0.0122(13) 0.0084(13) 0.0096(12)
Na2 0.045(3) 0.031(2) 0.049(3) 0.024(2) 0.034(2) 0.027(2)
O1W 0.030(3) 0.016(2) 0.020(2) -0.0003(17) 0.001(2) 0.001(2)
O3W 0.043(4) 0.046(4) 0.040(4) 0.011(3) 0.016(3) 0.012(3)
N1 0.016(3) 0.019(3) 0.032(3) 0.005(2) 0.007(2) 0.002(2)
N2 0.022(3) 0.022(3) 0.033(3) 0.005(2) 0.007(3) 0.011(2)
N3 0.015(3) 0.025(3) 0.029(3) 0.005(2) -0.001(2) 0.003(2)
N4 0.041(4) 0.023(3) 0.036(4) 0.000(3) 0.015(3) 0.004(3)
N5 0.021(5) 0.030(5) 0.040(5) 0.016(4) 0.011(4) 0.012(4)

loop_
_atom_type_symbol
_atom_type_description
_atom_type_scat_dispersion_real
_atom_type_scat_dispersion_imag
_atom_type_scat_source
H H 0.0000 0.0000 'International Tables Vol C Tables 4.2.6.8 and 6.1.1.4'
O O 0.0106 0.0060 'International Tables Vol C Tables 4.2.6.8 and 6.1.1.4'
S S 0.1246 0.1234 'International Tables Vol C Tables 4.2.6.8 and 6.1.1.4'
U U -9.6767 9.6646 'International Tables Vol C Tables 4.2.6.8 and 6.1.1.4'
Na Na 0.0362 0.0249 'International Tables Vol C Tables 4.2.6.8 and 6.1.1.4'
N N 0.0061 0.0033 'International Tables Vol C Tables 4.2.6.8 and 6.1.1.4'

loop_
_geom_angle_atom_site_label_1
_geom_angle_atom_site_label_2
_geom_angle_atom_site_label_3
_geom_angle
_geom_angle_site_symmetry_1
_geom_angle_site_symmetry_3
_geom_angle_publ_flag
O17 U1 O13 148.84(17) . . ?
O17 U1 O1W 81.5(2) . . ?
O13 U1 O1W 79.03(17) . . ?
O17 U1 O6 79.79(18) . . ?
O13 U1 O6 128.12(16) . . ?
O1W U1 O6 146.52(16) . . ?
O17 U1 O2 78.03(19) . . ?
O13 U1 O2 93.71(19) . . ?
O1W U1 O2 125.18(18) . . ?
O6 U1 O2 77.31(17) . . ?
O17 U1 O9 129.41(16) . . ?
O13 U1 O9 74.58(16) . . ?
O1W U1 O9 89.43(19) . . ?
O6 U1 O9 81.45(17) . . ?
O2 U1 O9 141.20(17) . . ?
O17 U1 O5 129.80(18) . . ?
O13 U1 O5 71.82(16) . . ?
O1W U1 O5 148.66(18) . . ?
O6 U1 O5 57.12(16) . . ?
O2 U1 O5 69.04(17) . . ?
O9 U1 O5 72.17(16) . . ?
O17 U1 O10 72.82(16) . . ?
O13 U1 O10 123.81(17) . . ?
O1W U1 O10 74.37(17) . . ?
O6 U1 O10 73.69(16) . . ?
O2 U1 O10 141.78(18) . . ?
O9 U1 O10 56.86(15) . . ?
O5 U1 O10 112.82(15) . . ?
O17 U1 O1 79.26(18) . . ?
O13 U1 O1 71.35(17) . . ?
O1W U1 O1 70.11(18) . . ?
O6 U1 O1 132.08(17) . . ?
O2 U1 O1 56.40(17) . . ?
O9 U1 O1 142.86(16) . . ?
O5 U1 O1 109.78(16) . . ?
O10 U1 O1 137.38(16) . . ?
O17 U1 S1 78.38(12) . . ?
O13 U1 S1 80.46(13) . . ?
O1W U1 S1 97.85(14) . . ?
O6 U1 S1 105.20(12) . . ?
O2 U1 S1 28.34(12) . . ?
O9 U1 S1 152.15(11) . . ?
O5 U1 S1 88.58(12) . . ?
O10 U1 S1 150.94(12) . . ?
O1 U1 S1 28.11(12) . . ?
O17 U1 S2 105.34(14) . . ?
O13 U1 S2 100.05(12) . . ?
O1W U1 S2 163.63(14) . . ?
O6 U1 S2 28.46(12) . . ?
O2 U1 S2 71.13(12) . . ?
O9 U1 S2 74.70(12) . . ?
O5 U1 S2 28.66(11) . . ?
O10 U1 S2 93.20(12) . . ?
O1 U1 S2 125.37(12) . . ?
S1 U1 S2 98.10(4) . . ?
O17 U1 S3 101.06(12) . . ?
O13 U1 S3 100.21(13) . . ?
O1W U1 S3 82.43(14) . . ?
O6 U1 S3 74.28(12) . . ?
O2 U1 S3 151.24(12) . . ?
O9 U1 S3 28.39(10) . . ?
O5 U1 S3 91.50(11) . . ?
O10 U1 S3 28.55(11) . . ?
O1 U1 S3 152.26(12) . . ?
S1 U1 S3 179.32(4) . . ?
S2 U1 S3 81.66(4) . . ?
O4 S1 O3 112.0(3) . . ?
O4 S1 O1 110.9(3) . . ?
O3 S1 O1 110.2(4) . . ?
O4 S1 O2 110.8(3) . . ?
O3 S1 O2 110.2(3) . . ?
O1 S1 O2 102.3(3) . . ?
O4 S1 U1 127.5(2) . . ?
O3 S1 U1 120.4(2) . . ?
O1 S1 U1 52.4(2) . . ?
O2 S1 U1 50.1(2) . . ?
O8 S2 O7 113.2(3) . . ?
O8 S2 O5 108.4(3) . . ?
O7 S2 O5 112.0(3) . . ?
O8 S2 O6 111.4(3) . . ?
O7 S2 O6 109.7(3) . . ?
O5 S2 O6 101.7(3) . . ?
O8 S2 U1 121.9(2) . . ?
O7 S2 U1 124.9(2) . . ?
O5 S2 U1 51.82(19) . . ?
O6 S2 U1 49.91(19) . . ?
O8 S2 Na1 53.0(2) . . ?
O7 S2 Na1 140.7(3) . . ?
O5 S2 Na1 56.5(2) . . ?
O6 S2 Na1 109.5(2) . . ?
U1 S2 Na1 80.06(7) . . ?
O12 S3 O11 112.8(3) . . ?
O12 S3 O10 110.4(3) . . ?
O11 S3 O10 110.8(3) . . ?
O12 S3 O9 111.4(3) . . ?
O11 S3 O9 109.2(3) . . ?
O10 S3 O9 101.7(3) . . ?
O12 S3 U1 120.7(2) . . ?
O11 S3 U1 126.4(2) . . ?
O10 S3 U1 51.95(17) . . ?
O9 S3 U1 49.95(19) . . ?
O14 S4 O15 111.5(3) . . ?
O14 S4 O16 109.9(4) . . ?
O15 S4 O16 110.4(4) . . ?
O14 S4 O13 109.2(3) . . ?
O15 S4 O13 107.3(3) . . ?
O16 S4 O13 108.5(3) . . ?
O20 S5 O18 110.1(3) . . ?
O20 S5 O19 112.7(3) . . ?
O18 S5 O19 110.4(3) . . ?
O20 S5 O17 107.0(3) . . ?
O18 S5 O17 109.6(3) . . ?
O19 S5 O17 106.9(3) . . ?
O20 S5 Na1 53.2(2) . 1_655 ?
O18 S5 Na1 56.9(3) . 1_655 ?
O19 S5 Na1 131.0(2) . 1_655 ?
O17 S5 Na1 122.1(2) . 1_655 ?
S1 O1 U1 99.5(2) . . ?
S1 O2 U1 101.6(3) . . ?
S1 O4 Na1 149.0(3) . 1_655 ?
S2 O5 U1 99.5(2) . . ?
S2 O5 Na1 95.9(2) . . ?
U1 O5 Na1 103.57(18) . . ?
S2 O6 U1 101.6(2) . . ?
S2 O8 Na2 142.9(3) . . ?
S2 O8 Na1 101.1(3) . . ?
Na2 O8 Na1 93.4(2) . . ?
S3 O9 Na1 126.7(3) . . ?
S3 O9 U1 101.7(2) . . ?
Na1 O9 U1 114.96(19) . . ?
S3 O10 U1 99.5(2) . . ?
S3 O12 Na2 142.2(3) . . ?
S4 O13 U1 147.3(3) . . ?
S4 O14 Na1 127.0(3) . . ?
S5 O17 U1 153.7(3) . . ?
S5 O18 Na1 95.1(3) . 1_655 ?
S5 O20 Na2 136.9(3) . 1_655 ?
S5 O20 Na1 99.1(3) . 1_655 ?
Na2 O20 Na1 95.5(2) 1_655 1_655 ?
O14 Na1 O9 86.2(2) . . ?
O14 Na1 O4 77.6(2) . 1_455 ?
O9 Na1 O4 151.5(2) . 1_455 ?
O14 Na1 O20 157.3(2) . 1_455 ?
O9 Na1 O20 102.56(19) . 1_455 ?
O4 Na1 O20 85.4(2) 1_455 1_455 ?
O14 Na1 O18 105.6(3) . 1_455 ?
O9 Na1 O18 83.1(2) . 1_455 ?
O4 Na1 O18 78.9(2) 1_455 1_455 ?
O20 Na1 O18 55.72(18) 1_455 1_455 ?
O14 Na1 O8 124.1(2) . . ?
O9 Na1 O8 85.01(19) . . ?
O4 Na1 O8 123.5(2) 1_455 . ?
O20 Na1 O8 77.98(18) 1_455 . ?
O18 Na1 O8 127.8(2) 1_455 . ?
O14 Na1 O5 72.6(2) . . ?
O9 Na1 O5 68.08(17) . . ?
O4 Na1 O5 126.8(2) 1_455 . ?
O20 Na1 O5 130.1(2) 1_455 . ?
O18 Na1 O5 151.2(2) 1_455 . ?
O8 Na1 O5 53.00(15) . . ?
O14 Na1 S5 132.4(2) . 1_455 ?
O9 Na1 S5 93.60(15) . 1_455 ?
O4 Na1 S5 80.75(15) 1_455 1_455 ?
O20 Na1 S5 27.73(12) 1_455 1_455 ?
O18 Na1 S5 28.00(13) 1_455 1_455 ?
O8 Na1 S5 103.27(15) . 1_455 ?
O5 Na1 S5 149.61(16) . 1_455 ?
O14 Na1 S2 99.99(18) . . ?
O9 Na1 S2 72.11(14) . . ?
O4 Na1 S2 133.41(19) 1_455 . ?
O20 Na1 S2 102.65(16) 1_455 . ?
O18 Na1 S2 142.88(19) 1_455 . ?
O8 Na1 S2 25.87(11) . . ?
O5 Na1 S2 27.55(10) . . ?
S5 Na1 S2 125.25(11) 1_455 . ?
O14 Na1 Na2 161.97(19) . . ?
O9 Na1 Na2 84.56(14) . . ?
O4 Na1 Na2 116.69(18) 1_455 . ?
O20 Na1 Na2 40.70(13) 1_455 . ?
O18 Na1 Na2 88.64(16) 1_455 . ?
O8 Na1 Na2 39.59(11) . . ?
O5 Na1 Na2 89.58(13) . . ?
S5 Na1 Na2 63.83(6) 1_455 . ?
S2 Na1 Na2 62.38(7) . . ?
O14 Na1 U1 73.00(15) . . ?
O9 Na1 U1 32.62(12) . . ?
O4 Na1 U1 149.84(17) 1_455 . ?
O20 Na1 U1 124.77(16) 1_455 . ?
O18 Na1 U1 115.25(18) 1_455 . ?
O8 Na1 U1 70.45(13) . . ?
O5 Na1 U1 36.06(11) . . ?
S5 Na1 U1 124.73(10) 1_455 . ?
S2 Na1 U1 48.44(5) . . ?
Na2 Na1 U1 91.10(7) . . ?
O8 Na2 O8 180.0 2_665 . ?
O8 Na2 O20 87.97(19) 2_665 2_765 ?
O8 Na2 O20 92.03(19) . 2_765 ?
O8 Na2 O20 92.03(19) 2_665 1_455 ?
O8 Na2 O20 87.97(19) . 1_455 ?
O20 Na2 O20 180.0(3) 2_765 1_455 ?
O8 Na2 O12 95.06(16) 2_665 . ?
O8 Na2 O12 84.94(16) . . ?
O20 Na2 O12 99.51(17) 2_765 . ?
O20 Na2 O12 80.49(17) 1_455 . ?
O8 Na2 O12 84.94(16) 2_665 2_665 ?
O8 Na2 O12 95.06(16) . 2_665 ?
O20 Na2 O12 80.49(17) 2_765 2_665 ?
O20 Na2 O12 99.51(17) 1_455 2_665 ?
O12 Na2 O12 180.0 . 2_665 ?
O8 Na2 Na1 46.97(16) 2_665 2_665 ?
O8 Na2 Na1 133.03(16) . 2_665 ?
O20 Na2 Na1 43.76(14) 2_765 2_665 ?
O20 Na2 Na1 136.24(14) 1_455 2_665 ?
O12 Na2 Na1 112.65(12) . 2_665 ?
O12 Na2 Na1 67.35(12) 2_665 2_665 ?
O8 Na2 Na1 133.03(16) 2_665 . ?
O8 Na2 Na1 46.97(16) . . ?
O20 Na2 Na1 136.24(14) 2_765 . ?
O20 Na2 Na1 43.76(14) 1_455 . ?
O12 Na2 Na1 67.35(12) . . ?
O12 Na2 Na1 112.65(12) 2_665 . ?
Na1 Na2 Na1 180.0 2_665 . ?
H61 O3W H62 104.0 . . ?
H11 N1 H12 109.6 . . ?
H11 N1 H13 109.5 . . ?
H12 N1 H13 109.5 . . ?
H11 N1 H14 109.5 . . ?
H12 N1 H14 109.3 . . ?
H13 N1 H14 109.4 . . ?
H21 N2 H22 109.5 . . ?
H21 N2 H23 109.1 . . ?
H22 N2 H23 109.4 . . ?
H21 N2 H24 109.4 . . ?
H22 N2 H24 109.9 . . ?
H23 N2 H24 109.5 . . ?
H31 N3 H32 109.4 . . ?
H31 N3 H33 109.3 . . ?
H32 N3 H33 109.5 . . ?
H31 N3 H34 109.5 . . ?
H32 N3 H34 109.6 . . ?
H33 N3 H34 109.5 . . ?

loop_
_geom_bond_atom_site_label_1
_geom_bond_atom_site_label_2
_geom_bond_distance
_geom_bond_site_symmetry_2
_geom_bond_publ_flag
U1 O17 2.295(5) . ?
U1 O13 2.325(5) . ?
U1 O1W 2.390(5) . ?
U1 O6 2.425(5) . ?
U1 O2 2.428(5) . ?
U1 O9 2.429(5) . ?
U1 O5 2.474(5) . ?
U1 O10 2.482(4) . ?
U1 O1 2.491(5) . ?
U1 S1 3.1027(16) . ?
U1 S2 3.1043(15) . ?
U1 S3 3.1084(15) . ?
S1 O4 1.447(6) . ?
S1 O3 1.461(5) . ?
S1 O1 1.483(5) . ?
S1 O2 1.503(5) . ?
S2 O8 1.444(5) . ?
S2 O7 1.446(5) . ?
S2 O5 1.510(5) . ?
S2 O6 1.511(5) . ?
S2 Na1 3.247(4) . ?
S3 O12 1.448(5) . ?
S3 O11 1.455(5) . ?
S3 O10 1.506(5) . ?
S3 O9 1.509(4) . ?
S4 O14 1.450(5) . ?
S4 O15 1.454(5) . ?
S4 O16 1.464(6) . ?
S4 O13 1.505(5) . ?
S5 O20 1.458(5) . ?
S5 O18 1.458(6) . ?
S5 O19 1.459(5) . ?
S5 O17 1.492(5) . ?
S5 Na1 3.094(3) 1_655 ?
O4 Na1 2.447(7) 1_655 ?
O5 Na1 2.723(6) . ?
O8 Na2 2.305(5) . ?
O8 Na1 2.643(7) . ?
O9 Na1 2.417(6) . ?
O12 Na2 2.701(5) . ?
O14 Na1 2.368(6) . ?
O18 Na1 2.603(7) 1_655 ?
O20 Na2 2.365(5) 1_655 ?
O20 Na1 2.508(6) 1_655 ?
Na1 O4 2.447(7) 1_455 ?
Na1 O20 2.508(6) 1_455 ?
Na1 O18 2.603(7) 1_455 ?
Na1 S5 3.094(3) 1_455 ?
Na1 Na2 3.610(3) . ?
Na2 O8 2.305(5) 2_665 ?
Na2 O20 2.365(5) 2_765 ?
Na2 O20 2.365(5) 1_455 ?
Na2 O12 2.701(5) 2_665 ?
Na2 Na1 3.610(3) 2_665 ?
O3W H61 0.9513 . ?
O3W H62 0.9512 . ?
N1 H11 0.8792 . ?
N1 H12 0.8803 . ?
N1 H13 0.8800 . ?
N1 H14 0.8816 . ?
N2 H21 0.8824 . ?
N2 H22 0.8784 . ?
N2 H23 0.8820 . ?
N2 H24 0.8788 . ?
N3 H31 0.8799 . ?
N3 H32 0.8783 . ?
N3 H33 0.8796 . ?
N3 H34 0.8784 . ?
